data_4001771
loop_
_publ_author_name
'Mohapatra, Sudip'
'Rajeswaran, Bharath'
'Chakraborty, Anindita'
'Sundaresan, A.'
'Maji, Tapas Kumar'

_publ_section_title
;
 Bimodal Magneto-Luminescent Dysprosium (DyIII)-Potassium (KI)-Oxalate
 Framework: Magnetic Switchability with High Anisotropic Barrier and
 Solvent Sensing
;
_journal_issue 9
_journal_name_full 'Chemistry of Materials'
_journal_page_first 1673
_journal_paper_doi 10.1021/cm400116h
_journal_volume 25
_journal_year 2013
_chemical_formula_sum 'C4 H8 Dy K O12'
_chemical_formula_weight 449.70
_chemical_name_systematic
;
 ?
;
_space_group_IT_number 141
_symmetry_cell_setting tetragonal
_symmetry_space_group_name_Hall '-I 4bd 2'
_symmetry_space_group_name_H-M 'I 41/a m d :2'
_atom_sites_solution_hydrogens geom
_atom_sites_solution_primary direct
_atom_sites_solution_secondary difmap
_audit_creation_method SHELXL-97
_cell_angle_alpha 90.00
_cell_angle_beta 90.00
_cell_angle_gamma 90.00
_cell_formula_units_Z 4
_cell_length_a 11.5128(2)
_cell_length_b 11.5128(2)
_cell_length_c 8.9087(2)
_cell_measurement_temperature 298(2)
_cell_volume 1180.80(4)
_computing_cell_refinement SMART
_computing_data_collection 'SMART (Bruker,2000)'
_computing_data_reduction 'SAINT (Bruker,2000)'
_computing_molecular_graphics 'Mercury 1.4.1'
_computing_publication_material 'PLATON (Spek, 2003)'
_computing_structure_refinement 'SHELXL-97 (Sheldrick, 1997)'
_computing_structure_solution 'SIR-92 (Altomare et al. 1994)'
_diffrn_ambient_temperature 298(2)
_diffrn_measured_fraction_theta_full 1.000
_diffrn_measured_fraction_theta_max 1.000
_diffrn_radiation_monochromator graphite
_diffrn_radiation_source 'fine-focus sealed tube'
_diffrn_radiation_type MoK\a
_diffrn_radiation_wavelength 0.71073
_diffrn_reflns_av_R_equivalents 0.1043
_diffrn_reflns_av_sigmaI/netI 0.0355
_diffrn_reflns_limit_h_max 14
_diffrn_reflns_limit_h_min -13
_diffrn_reflns_limit_k_max 13
_diffrn_reflns_limit_k_min -10
_diffrn_reflns_limit_l_max 10
_diffrn_reflns_limit_l_min -10
_diffrn_reflns_number 2585
_diffrn_reflns_theta_full 25.67
_diffrn_reflns_theta_max 25.67
_diffrn_reflns_theta_min 2.89
_exptl_absorpt_coefficient_mu 6.738
_exptl_absorpt_correction_T_max 0.99
_exptl_absorpt_correction_T_min 0.67
_exptl_absorpt_correction_type empirical
_exptl_absorpt_process_details SADABS
_exptl_crystal_colour colorless
_exptl_crystal_density_diffrn 2.530
_exptl_crystal_density_method 'not measured'
_exptl_crystal_description block
_exptl_crystal_F_000 852
_exptl_crystal_size_max 0.15
_exptl_crystal_size_mid 0.08
_exptl_crystal_size_min 0.06
_refine_diff_density_max 0.498
_refine_diff_density_min -0.643
_refine_diff_density_rms 0.156
_refine_ls_extinction_method none
_refine_ls_goodness_of_fit_ref 1.160
_refine_ls_hydrogen_treatment mixed
_refine_ls_matrix_type full
_refine_ls_number_parameters 34
_refine_ls_number_reflns 314
_refine_ls_number_restraints 2
_refine_ls_restrained_S_all 1.160
_refine_ls_R_factor_all 0.0205
_refine_ls_R_factor_gt 0.0193
_refine_ls_shift/su_max 0.000
_refine_ls_shift/su_mean 0.000
_refine_ls_structure_factor_coef Fsqd
_refine_ls_weighting_details 'calc w=1/[\s^2^(Fo^2^)+(0.0206P)^2^+0.0726P] where P=(Fo^2^+2Fc^2^)/3'
_refine_ls_weighting_scheme calc
_refine_ls_wR_factor_gt 0.0405
_refine_ls_wR_factor_ref 0.0415
_reflns_number_gt 297
_reflns_number_total 314
_reflns_threshold_expression >2sigma(I)
_cod_data_source_file cm400116h_si_002.cif
_cod_data_source_block compound1
_cod_depositor_comments
;
The following automatic conversions were performed:

'_symmetry_cell_setting' value 'Tetragonal' changed to 'tetragonal'
according to /home/saulius/struct/CIF-dictionaries/cif_core.dic
dictionary named 'cif_core.dic' version 2.3.1 from 2005-06-27.

Automatic conversion script
Id: cif_fix_values 1891 2012-01-12 08:04:46Z andrius 
;
_cod_original_sg_symbol_H-M I41/amd
_cod_original_formula_sum 'C4 H8 Dy  K O12'
_cod_database_code 4001771

loop_
_symmetry_equiv_pos_as_xyz
'x, y, z'
'-x, -y+1/2, z'
'x, -y, -z'
'-x, y+1/2, -z'
'-y+1/4, -x+1/4, -z+3/4'
'y+1/4, x+3/4, -z+1/4'
'y+1/4, -x+1/4, z+3/4'
'-y+1/4, x+3/4, z+1/4'
'x+1/2, y+1/2, z+1/2'
'-x+1/2, -y+1, z+1/2'
'x+1/2, -y+1/2, -z+1/2'
'-x+1/2, y+1, -z+1/2'
'-y+3/4, -x+3/4, -z+5/4'
'y+3/4, x+5/4, -z+3/4'
'y+3/4, -x+3/4, z+5/4'
'-y+3/4, x+5/4, z+3/4'
'-x, -y, -z'
'x, y-1/2, -z'
'-x, y, z'
'x, -y-1/2, z'
'y-1/4, x-1/4, z-3/4'
'-y-1/4, -x-3/4, z-1/4'
'-y-1/4, x-1/4, -z-3/4'
'y-1/4, -x-3/4, -z-1/4'
'-x+1/2, -y+1/2, -z+1/2'
'x+1/2, y, -z+1/2'
'-x+1/2, y+1/2, z+1/2'
'x+1/2, -y, z+1/2'
'y+1/4, x+1/4, z-1/4'
'-y+1/4, -x-1/4, z+1/4'
'-y+1/4, x+1/4, -z-1/4'
'y+1/4, -x-1/4, -z+1/4'

loop_
_atom_site_label
_atom_site_type_symbol
_atom_site_fract_x
_atom_site_fract_y
_atom_site_fract_z
_atom_site_U_iso_or_equiv
_atom_site_adp_type
_atom_site_occupancy
_atom_site_symmetry_multiplicity
_atom_site_calc_flag
_atom_site_refinement_flags
C1 C 0.2265(4) 0.2500 0.6690(4) 0.0177(9) Uani 1 2 d S
O2 O 0.3005(2) 0.2500 0.5664(3) 0.0278(7) Uani 1 2 d S
O1 O 0.1185(3) 0.2500 0.6551(3) 0.0264(7) Uani 1 2 d S
O1W O 0.2036(6) 0.1080(7) 0.3317(6) 0.0532(15) Uani 0.50 1 d PD
H1W H 0.2500 0.082(4) 0.2500 0.064 Uiso 1 2 d SD
H1W' H 0.2134(19) 0.0366(19) 0.3750 0.064 Uiso 1 2 d SD
Dy Dy 0.5000 0.2500 0.6250 0.01177(16) Uani 1 8 d S
K K 0.0000 0.2500 0.3750 0.0303(5) Uani 1 8 d S

loop_
_atom_site_aniso_label
_atom_site_aniso_U_11
_atom_site_aniso_U_22
_atom_site_aniso_U_33
_atom_site_aniso_U_23
_atom_site_aniso_U_13
_atom_site_aniso_U_12
C1 0.013(2) 0.021(2) 0.0195(19) 0.000 0.0020(15) 0.000
O2 0.0115(14) 0.055(2) 0.0169(12) 0.000 0.0001(11) 0.000
O1 0.0133(15) 0.052(2) 0.0142(12) 0.000 -0.0027(11) 0.000
O1W 0.048(4) 0.069(5) 0.043(3) -0.004(3) 0.000(2) -0.008(4)
Dy 0.01125(19) 0.01125(19) 0.0128(2) 0.000 0.000 0.000
K 0.0359(8) 0.0359(8) 0.0191(9) 0.000 0.000 0.000

loop_
_atom_type_symbol
_atom_type_description
_atom_type_scat_dispersion_real
_atom_type_scat_dispersion_imag
_atom_type_scat_source
C C 0.0033 0.0016 'International Tables Vol C Tables 4.2.6.8 and 6.1.1.4'
H H 0.0000 0.0000 'International Tables Vol C Tables 4.2.6.8 and 6.1.1.4'
O O 0.0106 0.0060 'International Tables Vol C Tables 4.2.6.8 and 6.1.1.4'
K K 0.2009 0.2494 'International Tables Vol C Tables 4.2.6.8 and 6.1.1.4'
Dy Dy -0.1892 4.4098 'International Tables Vol C Tables 4.2.6.8 and 6.1.1.4'

loop_
_geom_angle_atom_site_label_1
_geom_angle_atom_site_label_2
_geom_angle_atom_site_label_3
_geom_angle
_geom_angle_site_symmetry_1
_geom_angle_site_symmetry_3
O2 C1 O1 127.3(4) . .
O2 C1 C1 116.5(5) . 25_556
O1 C1 C1 116.2(5) . 25_556
C1 O2 Dy 120.2(3) . .
C1 O1 Dy 119.1(3) . 25_556
C1 O1 K 124.4(3) . .
Dy O1 K 116.50(13) 25_556 .
O1W O1W O1W 145.4(4) 5 12_545
O1W O1W K 77.32(13) 5 .
O1W O1W K 126.0(3) 12_545 .
O2 Dy O2 92.81(3) 6_546 .
O2 Dy O2 92.81(3) 6_546 2_655
O2 Dy O2 154.39(12) . 2_655
O2 Dy O2 154.39(12) 6_546 13
O2 Dy O2 92.81(3) . 13
O2 Dy O2 92.81(3) 2_655 13
O2 Dy O1 67.96(9) 6_546 22_665
O2 Dy O1 79.52(5) . 22_665
O2 Dy O1 79.52(5) 2_655 22_665
O2 Dy O1 137.64(10) 13 22_665
O2 Dy O1 79.52(5) 6_546 26_556
O2 Dy O1 137.64(10) . 26_556
O2 Dy O1 67.96(9) 2_655 26_556
O2 Dy O1 79.52(5) 13 26_556
O1 Dy O1 132.35(9) 22_665 26_556
O2 Dy O1 79.52(5) 6_546 25_556
O2 Dy O1 67.96(9) . 25_556
O2 Dy O1 137.64(10) 2_655 25_556
O2 Dy O1 79.52(5) 13 25_556
O1 Dy O1 132.35(9) 22_665 25_556
O1 Dy O1 69.68(14) 26_556 25_556
O2 Dy O1 137.64(10) 6_546 29
O2 Dy O1 79.52(5) . 29
O2 Dy O1 79.52(5) 2_655 29
O2 Dy O1 67.96(9) 13 29
O1 Dy O1 69.68(14) 22_665 29
O1 Dy O1 132.35(9) 26_556 29
O1 Dy O1 132.35(9) 25_556 29
O2 Dy K 77.20(6) 6_546 25_556
O2 Dy K 102.80(6) . 25_556
O2 Dy K 102.80(6) 2_655 25_556
O2 Dy K 77.20(6) 13 25_556
O1 Dy K 145.16(7) 22_665 25_556
O1 Dy K 34.84(7) 26_556 25_556
O1 Dy K 34.84(7) 25_556 25_556
O1 Dy K 145.16(7) 29 25_556
O2 Dy K 102.80(6) 6_546 25
O2 Dy K 77.20(6) . 25
O2 Dy K 77.20(6) 2_655 25
O2 Dy K 102.80(6) 13 25
O1 Dy K 34.84(7) 22_665 25
O1 Dy K 145.16(7) 26_556 25
O1 Dy K 145.16(7) 25_556 25
O1 Dy K 34.84(7) 29 25
K Dy K 180.0 25_556 25
O1 K O1 140.35(9) 5 .
O1 K O1 57.33(13) 5 14_445
O1 K O1 140.35(9) . 14_445
O1 K O1 140.35(9) 5 2
O1 K O1 57.33(13) . 2
O1 K O1 140.35(9) 14_445 2
O1 K O1W 74.18(12) 5 24_566
O1 K O1W 98.89(12) . 24_566
O1 K O1W 120.48(12) 14_445 24_566
O1 K O1W 67.10(13) 2 24_566
O1 K O1W 67.10(13) 5 19
O1 K O1W 120.48(12) . 19
O1 K O1W 98.89(12) 14_445 19
O1 K O1W 74.18(12) 2 19
O1W K O1W 25.4(3) 24_566 19
O1 K O1W 74.18(12) 5 5
O1 K O1W 67.10(13) . 5
O1 K O1W 120.48(12) 14_445 5
O1 K O1W 98.89(12) 2 5
O1W K O1W 69.1(3) 24_566 5
O1W K O1W 91.02(3) 19 5
O1 K O1W 120.48(12) 5 31_556
O1 K O1W 67.10(13) . 31_556
O1 K O1W 74.18(12) 14_445 31_556
O1 K O1W 98.89(12) 2 31_556
O1W K O1W 164.6(2) 24_566 31_556
O1W K O1W 159.9(3) 19 31_556
O1W K O1W 108.8(3) 5 31_556
O1 K O1W 98.89(12) 5 20_565
O1 K O1W 74.18(12) . 20_565
O1 K O1W 67.10(13) 14_445 20_565
O1 K O1W 120.48(12) 2 20_565
O1W K O1W 159.9(3) 24_566 20_565
O1W K O1W 164.6(2) 19 20_565
O1W K O1W 91.02(3) 5 20_565
O1W K O1W 25.4(3) 31_556 20_565
O1 K O1W 67.10(13) 5 .
O1 K O1W 74.18(12) . .
O1 K O1W 98.89(12) 14_445 .
O1 K O1W 120.48(12) 2 .
O1W K O1W 91.02(3) 24_566 .
O1W K O1W 108.8(3) 19 .
O1W K O1W 25.4(3) 5 .
O1W K O1W 91.02(3) 31_556 .
O1W K O1W 69.1(3) 20_565 .
O1 K O1W 120.48(12) 5 14_445
O1 K O1W 98.89(12) . 14_445
O1 K O1W 74.18(12) 14_445 14_445
O1 K O1W 67.10(13) 2 14_445
O1W K O1W 108.8(3) 24_566 14_445
O1W K O1W 91.02(3) 19 14_445
O1W K O1W 164.6(2) 5 14_445
O1W K O1W 69.0(3) 31_556 14_445
O1W K O1W 91.02(3) 20_565 14_445
O1W K O1W 159.9(3) . 14_445
O1 K O1W 98.89(12) 5 2
O1 K O1W 120.48(12) . 2
O1 K O1W 67.10(13) 14_445 2
O1 K O1W 74.18(12) 2 2
O1W K O1W 91.02(3) 24_566 2
O1W K O1W 69.0(3) 19 2
O1W K O1W 159.9(3) 5 2
O1W K O1W 91.02(3) 31_556 2
O1W K O1W 108.8(3) 20_565 2
O1W K O1W 164.6(2) . 2
O1W K O1W 25.4(3) 14_445 2

loop_
_geom_bond_atom_site_label_1
_geom_bond_atom_site_label_2
_geom_bond_distance
_geom_bond_site_symmetry_2
C1 O2 1.249(5) .
C1 O1 1.250(6) .
C1 C1 1.541(7) 25_556
O2 Dy 2.355(3) .
O1 Dy 2.387(3) 25_556
O1 K 2.843(3) .
O1W O1W 1.266(13) 5
O1W O1W 1.806(11) 12_545
O1W K 2.884(7) .
Dy O2 2.355(3) 6_546
Dy O2 2.355(3) 2_655
Dy O2 2.355(3) 13
Dy O1 2.387(3) 22_665
Dy O1 2.387(3) 26_556
Dy O1 2.387(3) 25_556
Dy O1 2.387(3) 29
Dy K 4.4543 25_556
Dy K 4.4543 25
K O1 2.843(3) 5
K O1 2.843(3) 14_445
K O1 2.843(3) 2
K O1W 2.884(7) 24_566
K O1W 2.884(7) 19
K O1W 2.884(7) 5
K O1W 2.884(7) 31_556
K O1W 2.884(7) 20_565
K O1W 2.884(7) 14_445
K O1W 2.884(7) 2
